data_4514965
loop_
_publ_author_name
'Paymode, Dinesh J.'
'Ramana, Chepuri V.'

_publ_section_title
;
 Studies toward the Total Synthesis of Parvifolals A/B: An Intramolecular
 <i>o</i>-Quinone Methide [4 + 2]-Cycloaddition To Construct the Central
 Tetracyclic Core.
;
_journal_issue 1
_journal_name_full 'ACS omega'
_journal_page_first 810
_journal_page_last 818
_journal_paper_doi 10.1021/acsomega.8b02777
_journal_volume 4
_journal_year 2019
_chemical_formula_moiety 'C26 H26 O5'
_chemical_formula_sum 'C26 H26 O5'
_chemical_formula_weight 418.47
_space_group_crystal_system orthorhombic
_space_group_IT_number 61
_space_group_name_Hall '-P 2ac 2ab'
_space_group_name_H-M_alt 'P b c a'
_symmetry_space_group_name_Hall '-P 2ac 2ab'
_symmetry_space_group_name_H-M 'P b c a'
_atom_sites_solution_hydrogens geom
_audit_creation_method SHELXL-2014/7
_cell_angle_alpha 90
_cell_angle_beta 90
_cell_angle_gamma 90
_cell_formula_units_Z 8
_cell_length_a 14.3420(10)
_cell_length_b 10.8063(6)
_cell_length_c 27.4777(18)
_cell_measurement_reflns_used 9820
_cell_measurement_temperature 100(2)
_cell_measurement_theta_max 30.30
_cell_measurement_theta_min 2.79
_cell_volume 4258.6(5)
_computing_cell_refinement 'Bruker SAINT'
_computing_data_collection 'Bruker APEX2'
_computing_data_reduction 'Bruker SAINT'
_computing_molecular_graphics 'Bruker SHELXTL'
_computing_publication_material 'Bruker SHELXTL'
_computing_structure_refinement 'SHELXL-2014/7 (Sheldrick, 2014)'
_computing_structure_solution 'SHELXS-97 (Sheldrick 2008)'
_diffrn_ambient_temperature 100(2)
_diffrn_measured_fraction_theta_full 0.999
_diffrn_measured_fraction_theta_max 0.998
_diffrn_measurement_device_type 'Bruker APEX-II CCD'
_diffrn_measurement_method '\f and \w scans'
_diffrn_radiation_type MoK\a
_diffrn_radiation_wavelength 0.71073
_diffrn_reflns_av_R_equivalents 0.1411
_diffrn_reflns_av_unetI/netI 0.0438
_diffrn_reflns_Laue_measured_fraction_full 0.999
_diffrn_reflns_Laue_measured_fraction_max 0.998
_diffrn_reflns_limit_h_max 20
_diffrn_reflns_limit_h_min -20
_diffrn_reflns_limit_k_max 15
_diffrn_reflns_limit_k_min -15
_diffrn_reflns_limit_l_max 39
_diffrn_reflns_limit_l_min -39
_diffrn_reflns_number 169750
_diffrn_reflns_point_group_measured_fraction_full 0.999
_diffrn_reflns_point_group_measured_fraction_max 0.998
_diffrn_reflns_theta_full 25.242
_diffrn_reflns_theta_max 30.533
_diffrn_reflns_theta_min 2.474
_exptl_absorpt_coefficient_mu 0.090
_exptl_absorpt_correction_T_max 0.984
_exptl_absorpt_correction_T_min 0.957
_exptl_absorpt_correction_type multi-scan
_exptl_absorpt_process_details SADABS,BRUKER
_exptl_crystal_colour COLOURLESS
_exptl_crystal_density_diffrn 1.305
_exptl_crystal_description BLOCK
_exptl_crystal_F_000 1776
_exptl_crystal_size_max 0.490
_exptl_crystal_size_mid 0.280
_exptl_crystal_size_min 0.180
_refine_diff_density_max 0.786
_refine_diff_density_min -0.567
_refine_diff_density_rms 0.169
_refine_ls_extinction_coef 0.0163(15)
_refine_ls_extinction_expression Fc^*^=kFc[1+0.001xFc^2^\l^3^/sin(2\q)]^-1/4^
_refine_ls_extinction_method 'SHELXL-2014/7 (Sheldrick 2014'
_refine_ls_goodness_of_fit_ref 1.400
_refine_ls_hydrogen_treatment constr
_refine_ls_matrix_type full
_refine_ls_number_parameters 285
_refine_ls_number_reflns 6498
_refine_ls_number_restraints 0
_refine_ls_restrained_S_all 1.400
_refine_ls_R_factor_all 0.1221
_refine_ls_R_factor_gt 0.1048
_refine_ls_shift/su_max 0.000
_refine_ls_shift/su_mean 0.000
_refine_ls_structure_factor_coef Fsqd
_refine_ls_weighting_details 'w=1/[\s^2^(Fo^2^)+(0.0677P)^2^+5.6153P] where P=(Fo^2^+2Fc^2^)/3'
_refine_ls_weighting_scheme calc
_refine_ls_wR_factor_gt 0.2099
_refine_ls_wR_factor_ref 0.2205
_reflns_Friedel_coverage 0.000
_reflns_number_gt 5628
_reflns_number_total 6498
_reflns_threshold_expression 'I > 2\s(I)'
_cod_data_source_file ao8b02777_si_003.cif
_cod_data_source_block NEW
_cod_depositor_comments
;
The following automatic conversions were performed:

'_exptl_absorpt_correction_type' value 'MULTI-SCAN' changed to
'multi-scan' according to
/home/data/users/saulius/crontab/automatic-downloads/current/ACS/lib/dictionaries/cif_core.dic
dictionary named 'cif_core.dic' version 2.4.2 from 2011-04-26.

Automatic conversion script
Id: cif_fix_values 4973 2017-02-22 13:04:09Z antanas 
;
_cod_database_code 4514965
_shelx_shelxl_version_number 2014/7
_shelx_space_group_comment
;
The symmetry employed for this shelxl refinement is uniquely defined
by the following loop, which should always be used as a source of
symmetry information in preference to the above space-group names.
They are only intended as comments.
;
_shelx_estimated_absorpt_t_min 0.957
_shelx_estimated_absorpt_t_max 0.984

loop_
_space_group_symop_operation_xyz
'x, y, z'
'x+1/2, -y+1/2, -z'
'-x, y+1/2, -z+1/2'
'-x+1/2, -y, z+1/2'
'-x, -y, -z'
'-x-1/2, y-1/2, z'
'x, -y-1/2, z-1/2'
'x-1/2, y, -z-1/2'

loop_
_atom_site_label
_atom_site_type_symbol
_atom_site_fract_x
_atom_site_fract_y
_atom_site_fract_z
_atom_site_U_iso_or_equiv
_atom_site_adp_type
_atom_site_occupancy
_atom_site_site_symmetry_order
_atom_site_calc_flag
_atom_site_refinement_flags_posn
_atom_site_refinement_flags_adp
C1 C 0.3983(3) 0.3636(3) 0.51439(12) 0.0375(8) Uani 1 1 d . .
H1A H 0.3556 0.3252 0.5378 0.056 Uiso 1 1 calc R U
H1B H 0.3939 0.3202 0.4831 0.056 Uiso 1 1 calc R U
H1C H 0.3813 0.4507 0.5099 0.056 Uiso 1 1 calc R U
C2 C 0.5097(2) 0.4111(2) 0.57609(9) 0.0207(5) Uani 1 1 d . .
C3 C 0.44337(19) 0.4672(2) 0.60509(9) 0.0194(5) Uani 1 1 d . .
H3 H 0.3798 0.4689 0.5953 0.023 Uiso 1 1 calc R U
C4 C 0.47101(17) 0.5215(2) 0.64908(9) 0.0144(5) Uani 1 1 d . .
H4 H 0.4255 0.5603 0.6690 0.017 Uiso 1 1 calc R U
C5 C 0.56320(16) 0.5199(2) 0.66417(8) 0.0102(4) Uani 1 1 d . .
C6 C 0.59109(16) 0.58032(19) 0.71133(8) 0.0092(4) Uani 1 1 d . .
H6 H 0.5370 0.6291 0.7240 0.011 Uiso 1 1 calc R U
C7 C 0.67593(16) 0.6664(2) 0.70707(8) 0.0098(4) Uani 1 1 d . .
H7 H 0.7314 0.6199 0.6948 0.012 Uiso 1 1 calc R U
C8 C 0.65633(15) 0.7774(2) 0.67528(8) 0.0106(4) Uani 1 1 d . .
C9 C 0.65726(17) 0.7855(2) 0.62482(8) 0.0135(4) Uani 1 1 d . .
H9 H 0.6714 0.7155 0.6052 0.016 Uiso 1 1 calc R U
C10 C 0.63665(18) 0.8999(2) 0.60392(9) 0.0156(5) Uani 1 1 d . .
C11 C 0.6219(4) 1.0197(3) 0.53161(12) 0.0539(12) Uani 1 1 d . .
H11A H 0.5601 1.0490 0.5414 0.081 Uiso 1 1 calc R U
H11B H 0.6240 1.0105 0.4961 0.081 Uiso 1 1 calc R U
H11C H 0.6692 1.0797 0.5419 0.081 Uiso 1 1 calc R U
C12 C 0.6027(2) 0.4080(2) 0.59079(9) 0.0198(5) Uani 1 1 d . .
H12 H 0.6482 0.3692 0.5708 0.024 Uiso 1 1 calc R U
C13 C 0.62863(17) 0.4615(2) 0.63443(9) 0.0142(5) Uani 1 1 d . .
H13 H 0.6921 0.4585 0.6443 0.017 Uiso 1 1 calc R U
C14 C 0.63664(16) 0.5232(2) 0.79134(8) 0.0114(4) Uani 1 1 d . .
C15 C 0.62147(17) 0.4399(2) 0.82953(9) 0.0127(4) Uani 1 1 d . .
H15 H 0.5961 0.3602 0.8234 0.015 Uiso 1 1 calc R U
C16 C 0.64414(19) 0.4758(2) 0.87642(9) 0.0169(5) Uani 1 1 d . .
C17 C 0.6801(2) 0.5938(2) 0.88534(9) 0.0204(5) Uani 1 1 d . .
H17 H 0.6946 0.6188 0.9176 0.024 Uiso 1 1 calc R U
C18 C 0.69423(18) 0.6737(2) 0.84688(9) 0.0164(5) Uani 1 1 d . .
H18 H 0.7179 0.7542 0.8532 0.020 Uiso 1 1 calc R U
C19 C 0.67474(16) 0.6396(2) 0.79884(8) 0.0107(4) Uani 1 1 d . .
C20 C 0.69695(16) 0.7253(2) 0.75721(8) 0.0103(4) Uani 1 1 d . .
H20 H 0.7652 0.7437 0.7585 0.012 Uiso 1 1 calc R U
C21 C 0.64437(16) 0.8505(2) 0.75756(8) 0.0103(4) Uani 1 1 d . .
H21A H 0.5823 0.8424 0.7730 0.012 Uiso 1 1 calc R U
H21B H 0.6805 0.9150 0.7749 0.012 Uiso 1 1 calc R U
C22 C 0.63584(15) 0.8798(2) 0.70432(8) 0.0104(4) Uani 1 1 d . .
C23 C 0.61344(17) 1.0023(2) 0.63198(9) 0.0150(5) Uani 1 1 d . .
H23 H 0.5981 1.0788 0.6169 0.018 Uiso 1 1 calc R U
C24 C 0.61284(16) 0.9917(2) 0.68263(9) 0.0117(4) Uani 1 1 d . .
C25 C 0.57874(18) 1.2060(2) 0.69200(10) 0.0166(5) Uani 1 1 d . .
H25A H 0.6333 1.2282 0.6724 0.025 Uiso 1 1 calc R U
H25B H 0.5699 1.2678 0.7177 0.025 Uiso 1 1 calc R U
H25C H 0.5233 1.2036 0.6712 0.025 Uiso 1 1 calc R U
C26 C 0.5933(2) 0.2834(2) 0.91116(10) 0.0193(5) Uani 1 1 d . .
H26A H 0.5321 0.2907 0.8956 0.029 Uiso 1 1 calc R U
H26B H 0.5861 0.2445 0.9432 0.029 Uiso 1 1 calc R U
H26C H 0.6343 0.2324 0.8908 0.029 Uiso 1 1 calc R U
O1 O 0.49174(18) 0.3556(2) 0.53235(7) 0.0313(5) Uani 1 1 d . .
O2 O 0.64020(17) 0.90308(18) 0.55394(7) 0.0259(5) Uani 1 1 d . .
O3 O 0.61229(12) 0.48192(14) 0.74569(6) 0.0123(3) Uani 1 1 d . .
O4 O 0.59303(12) 1.08677(15) 0.71355(6) 0.0139(4) Uani 1 1 d . .
O5 O 0.63320(17) 0.40362(18) 0.91685(7) 0.0273(5) Uani 1 1 d . .

loop_
_atom_site_aniso_label
_atom_site_aniso_U_11
_atom_site_aniso_U_22
_atom_site_aniso_U_33
_atom_site_aniso_U_23
_atom_site_aniso_U_13
_atom_site_aniso_U_12
C1 0.052(2) 0.0363(17) 0.0246(15) -0.0038(13) -0.0207(14) -0.0107(16)
C2 0.0364(15) 0.0120(11) 0.0136(11) 0.0000(9) -0.0094(10) -0.0041(10)
C3 0.0221(12) 0.0172(12) 0.0189(12) 0.0023(9) -0.0090(10) -0.0052(10)
C4 0.0175(11) 0.0117(10) 0.0139(10) 0.0023(8) -0.0013(9) -0.0027(9)
C5 0.0149(10) 0.0061(9) 0.0098(9) 0.0009(7) -0.0031(8) -0.0027(8)
C6 0.0128(10) 0.0047(8) 0.0101(9) -0.0006(7) -0.0016(8) -0.0001(7)
C7 0.0115(10) 0.0078(9) 0.0101(9) -0.0019(7) 0.0003(8) 0.0000(8)
C8 0.0098(9) 0.0082(9) 0.0139(10) 0.0006(8) 0.0001(8) -0.0027(8)
C9 0.0179(11) 0.0124(10) 0.0101(10) -0.0021(8) 0.0002(8) -0.0039(9)
C10 0.0190(11) 0.0171(11) 0.0105(10) 0.0013(8) -0.0016(9) -0.0058(9)
C11 0.112(4) 0.0324(18) 0.0176(15) 0.0103(13) 0.0019(19) 0.010(2)
C12 0.0323(14) 0.0134(11) 0.0136(11) -0.0032(9) 0.0003(10) 0.0024(10)
C13 0.0175(11) 0.0103(10) 0.0147(11) -0.0010(8) -0.0012(9) 0.0010(8)
C14 0.0107(10) 0.0118(10) 0.0116(10) -0.0020(8) -0.0012(8) 0.0017(8)
C15 0.0150(10) 0.0083(9) 0.0148(11) -0.0008(8) -0.0009(8) -0.0004(8)
C16 0.0246(12) 0.0132(11) 0.0129(11) 0.0030(9) -0.0011(9) -0.0008(9)
C17 0.0340(15) 0.0145(11) 0.0127(11) -0.0015(9) -0.0066(10) -0.0047(10)
C18 0.0222(12) 0.0122(10) 0.0148(11) -0.0007(9) -0.0052(9) -0.0027(9)
C19 0.0117(10) 0.0084(9) 0.0121(10) -0.0002(8) -0.0014(8) 0.0009(8)
C20 0.0116(10) 0.0079(9) 0.0114(10) -0.0014(8) -0.0006(8) -0.0017(8)
C21 0.0133(10) 0.0064(9) 0.0112(10) 0.0001(7) 0.0010(8) -0.0002(8)
C22 0.0089(9) 0.0106(9) 0.0116(10) 0.0001(8) 0.0024(8) -0.0012(8)
C23 0.0166(11) 0.0118(10) 0.0168(11) 0.0044(8) -0.0023(9) -0.0033(9)
C24 0.0100(9) 0.0084(9) 0.0166(11) -0.0014(8) 0.0014(8) -0.0016(8)
C25 0.0155(11) 0.0074(10) 0.0269(13) 0.0033(9) 0.0006(9) 0.0017(8)
C26 0.0259(13) 0.0139(11) 0.0181(12) 0.0038(9) 0.0013(10) -0.0020(10)
O1 0.0473(14) 0.0279(11) 0.0186(9) -0.0093(8) -0.0128(9) -0.0020(10)
O2 0.0469(13) 0.0201(9) 0.0105(8) 0.0038(7) -0.0015(8) -0.0044(9)
O3 0.0194(8) 0.0072(7) 0.0103(7) -0.0006(6) -0.0023(6) -0.0002(6)
O4 0.0163(8) 0.0070(7) 0.0184(8) 0.0009(6) 0.0025(7) 0.0005(6)
O5 0.0547(14) 0.0163(9) 0.0108(8) 0.0032(7) -0.0048(9) -0.0105(9)

loop_
_atom_type_symbol
_atom_type_description
_atom_type_scat_dispersion_real
_atom_type_scat_dispersion_imag
_atom_type_scat_source
C C 0.0033 0.0016 'International Tables Vol C Tables 4.2.6.8 and 6.1.1.4'
H H 0.0000 0.0000 'International Tables Vol C Tables 4.2.6.8 and 6.1.1.4'
O O 0.0106 0.0060 'International Tables Vol C Tables 4.2.6.8 and 6.1.1.4'

loop_
_geom_angle_atom_site_label_1
_geom_angle_atom_site_label_2
_geom_angle_atom_site_label_3
_geom_angle
O1 C1 H1A 109.5
O1 C1 H1B 109.5
H1A C1 H1B 109.5
O1 C1 H1C 109.5
H1A C1 H1C 109.5
H1B C1 H1C 109.5
O1 C2 C3 124.7(3)
O1 C2 C12 115.1(3)
C3 C2 C12 120.2(2)
C2 C3 C4 119.1(2)
C2 C3 H3 120.4
C4 C3 H3 120.4
C5 C4 C3 121.5(2)
C5 C4 H4 119.2
C3 C4 H4 119.2
C4 C5 C13 118.2(2)
C4 C5 C6 120.4(2)
C13 C5 C6 121.4(2)
O3 C6 C5 107.29(17)
O3 C6 C7 109.07(17)
C5 C6 C7 114.06(18)
O3 C6 H6 108.8
C5 C6 H6 108.8
C7 C6 H6 108.8
C8 C7 C6 112.19(18)
C8 C7 C20 102.96(17)
C6 C7 C20 109.61(18)
C8 C7 H7 110.6
C6 C7 H7 110.6
C20 C7 H7 110.6
C9 C8 C22 121.6(2)
C9 C8 C7 128.7(2)
C22 C8 C7 109.75(19)
C8 C9 C10 117.6(2)
C8 C9 H9 121.2
C10 C9 H9 121.2
O2 C10 C23 122.9(2)
O2 C10 C9 115.2(2)
C23 C10 C9 121.9(2)
O2 C11 H11A 109.5
O2 C11 H11B 109.5
H11A C11 H11B 109.5
O2 C11 H11C 109.5
H11A C11 H11C 109.5
H11B C11 H11C 109.5
C13 C12 C2 120.0(2)
C13 C12 H12 120.0
C2 C12 H12 120.0
C12 C13 C5 121.1(2)
C12 C13 H13 119.5
C5 C13 H13 119.5
O3 C14 C19 122.0(2)
O3 C14 C15 115.8(2)
C19 C14 C15 122.2(2)
C16 C15 C14 118.7(2)
C16 C15 H15 120.6
C14 C15 H15 120.6
O5 C16 C15 124.7(2)
O5 C16 C17 114.9(2)
C15 C16 C17 120.4(2)
C18 C17 C16 119.4(2)
C18 C17 H17 120.3
C16 C17 H17 120.3
C17 C18 C19 121.9(2)
C17 C18 H18 119.0
C19 C18 H18 119.0
C14 C19 C18 117.2(2)
C14 C19 C20 121.9(2)
C18 C19 C20 120.8(2)
C19 C20 C7 112.46(18)
C19 C20 C21 115.44(18)
C7 C20 C21 105.66(17)
C19 C20 H20 107.6
C7 C20 H20 107.6
C21 C20 H20 107.6
C22 C21 C20 102.56(17)
C22 C21 H21A 111.3
C20 C21 H21A 111.3
C22 C21 H21B 111.3
C20 C21 H21B 111.3
H21A C21 H21B 109.2
C24 C22 C8 119.7(2)
C24 C22 C21 128.4(2)
C8 C22 C21 111.92(19)
C10 C23 C24 119.3(2)
C10 C23 H23 120.4
C24 C23 H23 120.4
O4 C24 C22 116.0(2)
O4 C24 C23 124.1(2)
C22 C24 C23 119.9(2)
O4 C25 H25A 109.5
O4 C25 H25B 109.5
H25A C25 H25B 109.5
O4 C25 H25C 109.5
H25A C25 H25C 109.5
H25B C25 H25C 109.5
O5 C26 H26A 109.5
O5 C26 H26B 109.5
H26A C26 H26B 109.5
O5 C26 H26C 109.5
H26A C26 H26C 109.5
H26B C26 H26C 109.5
C2 O1 C1 117.0(3)
C10 O2 C11 116.4(2)
C14 O3 C6 114.06(16)
C24 O4 C25 116.73(19)
C16 O5 C26 118.4(2)

loop_
_geom_bond_atom_site_label_1
_geom_bond_atom_site_label_2
_geom_bond_distance
C1 O1 1.431(4)
C1 H1A 0.9800
C1 H1B 0.9800
C1 H1C 0.9800
C2 O1 1.368(3)
C2 C3 1.381(4)
C2 C12 1.393(4)
C3 C4 1.401(3)
C3 H3 0.9500
C4 C5 1.386(3)
C4 H4 0.9500
C5 C13 1.395(3)
C5 C6 1.505(3)
C6 O3 1.454(3)
C6 C7 1.536(3)
C6 H6 1.0000
C7 C8 1.510(3)
C7 C20 1.547(3)
C7 H7 1.0000
C8 C9 1.389(3)
C8 C22 1.395(3)
C9 C10 1.396(3)
C9 H9 0.9500
C10 O2 1.375(3)
C10 C23 1.389(3)
C11 O2 1.425(4)
C11 H11A 0.9800
C11 H11B 0.9800
C11 H11C 0.9800
C12 C13 1.382(3)
C12 H12 0.9500
C13 H13 0.9500
C14 O3 1.377(3)
C14 C19 1.387(3)
C14 C15 1.400(3)
C15 C16 1.384(3)
C15 H15 0.9500
C16 O5 1.366(3)
C16 C17 1.397(3)
C17 C18 1.380(3)
C17 H17 0.9500
C18 C19 1.399(3)
C18 H18 0.9500
C19 C20 1.506(3)
C20 C21 1.549(3)
C20 H20 1.0000
C21 C22 1.501(3)
C21 H21A 0.9900
C21 H21B 0.9900
C22 C24 1.389(3)
C23 C24 1.396(3)
C23 H23 0.9500
C24 O4 1.363(3)
C25 O4 1.433(3)
C25 H25A 0.9800
C25 H25B 0.9800
C25 H25C 0.9800
C26 O5 1.428(3)
C26 H26A 0.9800
C26 H26B 0.9800
C26 H26C 0.9800

loop_
_geom_torsion_atom_site_label_1
_geom_torsion_atom_site_label_2
_geom_torsion_atom_site_label_3
_geom_torsion_atom_site_label_4
_geom_torsion
O1 C2 C3 C4 -179.6(2)
C12 C2 C3 C4 0.5(4)
C2 C3 C4 C5 -0.2(4)
C3 C4 C5 C13 -0.5(3)
C3 C4 C5 C6 179.3(2)
C4 C5 C6 O3 107.9(2)
C13 C5 C6 O3 -72.4(3)
C4 C5 C6 C7 -131.2(2)
C13 C5 C6 C7 48.5(3)
O3 C6 C7 C8 -175.03(17)
C5 C6 C7 C8 65.1(2)
O3 C6 C7 C20 -61.3(2)
C5 C6 C7 C20 178.79(18)
C6 C7 C8 C9 -80.9(3)
C20 C7 C8 C9 161.4(2)
C6 C7 C8 C22 99.4(2)
C20 C7 C8 C22 -18.4(2)
C22 C8 C9 C10 -0.2(3)
C7 C8 C9 C10 -179.9(2)
C8 C9 C10 O2 178.9(2)
C8 C9 C10 C23 -1.7(4)
O1 C2 C12 C13 180.0(2)
C3 C2 C12 C13 -0.2(4)
C2 C12 C13 C5 -0.5(4)
C4 C5 C13 C12 0.8(3)
C6 C5 C13 C12 -178.9(2)
O3 C14 C15 C16 -179.8(2)
C19 C14 C15 C16 0.9(4)
C14 C15 C16 O5 -179.8(2)
C14 C15 C16 C17 1.0(4)
O5 C16 C17 C18 179.7(3)
C15 C16 C17 C18 -1.0(4)
C16 C17 C18 C19 -0.8(4)
O3 C14 C19 C18 178.0(2)
C15 C14 C19 C18 -2.7(3)
O3 C14 C19 C20 -3.6(3)
C15 C14 C19 C20 175.7(2)
C17 C18 C19 C14 2.6(4)
C17 C18 C19 C20 -175.8(2)
C14 C19 C20 C7 -2.1(3)
C18 C19 C20 C7 176.2(2)
C14 C19 C20 C21 119.2(2)
C18 C19 C20 C21 -62.4(3)
C8 C7 C20 C19 153.04(19)
C6 C7 C20 C19 33.5(2)
C8 C7 C20 C21 26.3(2)
C6 C7 C20 C21 -93.3(2)
C19 C20 C21 C22 -149.41(19)
C7 C20 C21 C22 -24.5(2)
C9 C8 C22 C24 2.1(3)
C7 C8 C22 C24 -178.1(2)
C9 C8 C22 C21 -176.8(2)
C7 C8 C22 C21 3.0(3)
C20 C21 C22 C24 -165.0(2)
C20 C21 C22 C8 13.7(2)
O2 C10 C23 C24 -179.0(2)
C9 C10 C23 C24 1.6(4)
C8 C22 C24 O4 179.5(2)
C21 C22 C24 O4 -1.9(3)
C8 C22 C24 C23 -2.2(3)
C21 C22 C24 C23 176.5(2)
C10 C23 C24 O4 178.6(2)
C10 C23 C24 C22 0.4(4)
C3 C2 O1 C1 4.0(4)
C12 C2 O1 C1 -176.1(3)
C23 C10 O2 C11 2.2(4)
C9 C10 O2 C11 -178.4(3)
C19 C14 O3 C6 -25.3(3)
C15 C14 O3 C6 155.4(2)
C5 C6 O3 C14 -178.28(19)
C7 C6 O3 C14 57.7(2)
C22 C24 O4 C25 173.7(2)
C23 C24 O4 C25 -4.6(3)
C15 C16 O5 C26 -1.7(4)
C17 C16 O5 C26 177.5(2)
